data_4134669
loop_
_publ_author_name
'Yadav, Vishal'
'Rodriguez, Rodolfo J.'
'Siegler, Maxime A.'
'Goldberg, David P.'

_publ_section_title
;
 Determining the Inherent Selectivity for Carbon Radical Hydroxylation
 versus Halogenation with Fe<sup>III</sup>(OH)(X) Complexes: Relevance to
 the Rebound Step in Non-heme Iron Halogenases.
;
_journal_issue 16
_journal_name_full 'Journal of the American Chemical Society'
_journal_page_first 7259
_journal_page_last 7264
_journal_paper_doi 10.1021/jacs.0c00493
_journal_volume 142
_journal_year 2020
_chemical_absolute_configuration ad
_chemical_formula_moiety 'C36 H46 Br Fe N5 O'
_chemical_formula_sum 'C36 H46 Br Fe N5 O'
_chemical_formula_weight 700.54
_space_group_crystal_system orthorhombic
_space_group_IT_number 19
_space_group_name_Hall 'P 2ac 2ab'
_space_group_name_H-M_alt 'P 21 21 21'
_atom_sites_solution_hydrogens mixed
_atom_sites_solution_primary direct
_atom_sites_solution_secondary difmap
_audit_creation_method SHELXL-2018/3
_cell_angle_alpha 90
_cell_angle_beta 90
_cell_angle_gamma 90
_cell_formula_units_Z 4
_cell_length_a 8.9286(2)
_cell_length_b 16.9996(4)
_cell_length_c 22.4884(5)
_cell_measurement_reflns_used 21025
_cell_measurement_temperature 110(2)
_cell_measurement_theta_max 27.68
_cell_measurement_theta_min 2.58
_cell_volume 3413.35(13)
_computing_cell_refinement 'CrysAlisPro 1.171.39.29c (Rigaku OD, 2017)'
_computing_data_collection 'CrysAlisPro 1.171.39.29c (Rigaku OD, 2017)'
_computing_data_reduction 'CrysAlisPro 1.171.39.29c (Rigaku OD, 2017)'
_computing_molecular_graphics 'SHELXTL v6.10 (Sheldrick, 2008)'
_computing_publication_material 'SHELXTL v6.10 (Sheldrick, 2008)'
_computing_structure_refinement 'SHELXL-2018/3 (Sheldrick, 2018)'
_computing_structure_solution 'SHELXS-2018/3 (Sheldrick, 2018)'
_diffrn_ambient_temperature 110(2)
_diffrn_measured_fraction_theta_full 0.999
_diffrn_measured_fraction_theta_max 0.999
_diffrn_measurement_device_type 'SuperNova, Dual, Cu at zero, Atlas'
_diffrn_measurement_method '\w scans'
_diffrn_radiation_monochromator mirror
_diffrn_radiation_source 'SuperNova (Mo) X-ray Source'
_diffrn_radiation_type MoK\a
_diffrn_radiation_wavelength 0.71073
_diffrn_reflns_av_R_equivalents 0.0390
_diffrn_reflns_av_unetI/netI 0.0252
_diffrn_reflns_Laue_measured_fraction_full 0.999
_diffrn_reflns_Laue_measured_fraction_max 0.999
_diffrn_reflns_limit_h_max 11
_diffrn_reflns_limit_h_min -11
_diffrn_reflns_limit_k_max 22
_diffrn_reflns_limit_k_min -22
_diffrn_reflns_limit_l_max 25
_diffrn_reflns_limit_l_min -29
_diffrn_reflns_number 52117
_diffrn_reflns_point_group_measured_fraction_full 0.999
_diffrn_reflns_point_group_measured_fraction_max 0.999
_diffrn_reflns_theta_full 25.242
_diffrn_reflns_theta_max 27.496
_diffrn_reflns_theta_min 2.172
_exptl_absorpt_coefficient_mu 1.648
_exptl_absorpt_correction_T_max 1.000
_exptl_absorpt_correction_T_min -.291
_exptl_absorpt_correction_type gaussian
_exptl_absorpt_process_details
;
CrysAlisPro 1.171.39.29c (Rigaku Oxford Diffraction, 2017)
Numerical absorption correction based on gaussian integration over
			a multifaceted crystal model
Empirical absorption correction using spherical harmonics,
 implemented in SCALE3 ABSPACK scaling algorithm.
;
_exptl_crystal_colour 'pale yellow'
_exptl_crystal_density_diffrn 1.363
_exptl_crystal_description plate
_exptl_crystal_F_000 1464
_exptl_crystal_size_max 0.43
_exptl_crystal_size_mid 0.28
_exptl_crystal_size_min 0.06
_refine_diff_density_max 0.244
_refine_diff_density_min -0.225
_refine_diff_density_rms 0.043
_refine_ls_abs_structure_details
;
 Flack x determined using 3191 quotients [(I+)-(I-)]/[(I+)+(I-)]
 (Parsons, Flack and Wagner, Acta Cryst. B69 (2013) 249-259).
;
_refine_ls_abs_structure_Flack -0.008(2)
_refine_ls_extinction_method none
_refine_ls_goodness_of_fit_ref 1.072
_refine_ls_hydrogen_treatment mixed
_refine_ls_matrix_type full
_refine_ls_number_parameters 409
_refine_ls_number_reflns 7837
_refine_ls_number_restraints 2
_refine_ls_restrained_S_all 1.073
_refine_ls_R_factor_all 0.0241
_refine_ls_R_factor_gt 0.0218
_refine_ls_shift/su_max 0.002
_refine_ls_shift/su_mean 0.000
_refine_ls_structure_factor_coef Fsqd
_refine_ls_weighting_details 'w=1/[\s^2^(Fo^2^)+(0.0199P)^2^+0.8902P] where P=(Fo^2^+2Fc^2^)/3'
_refine_ls_weighting_scheme calc
_refine_ls_wR_factor_gt 0.0488
_refine_ls_wR_factor_ref 0.0498
_reflns_Friedel_coverage 0.786
_reflns_Friedel_fraction_full 1.000
_reflns_Friedel_fraction_max 1.000
_reflns_number_gt 7522
_reflns_number_total 7837
_reflns_threshold_expression 'I > 2\s(I)'
_cod_data_source_file ja0c00493_si_002.cif
_cod_data_source_block 4
_cod_depositor_comments 'Adding full bibliography for 4134669--4134673.cif.'
_cod_database_code 4134669
_shelx_shelxl_version_number 2018/3
_shelx_space_group_comment
;
The symmetry employed for this shelxl refinement is uniquely defined
by the following loop, which should always be used as a source of
symmetry information in preference to the above space-group names.
They are only intended as comments.
;
_oxdiff_exptl_absorpt_empirical_full_min 0.727
_oxdiff_exptl_absorpt_empirical_full_max 1.607
_oxdiff_exptl_absorpt_empirical_details
;
Empirical correction (ABSPACK) includes:
- Absorption correction using spherical harmonics
- Frame scaling
;

loop_
_space_group_symop_operation_xyz
'x, y, z'
'-x+1/2, -y, z+1/2'
'-x, y+1/2, -z+1/2'
'x+1/2, -y+1/2, -z'

loop_
_atom_site_label
_atom_site_type_symbol
_atom_site_fract_x
_atom_site_fract_y
_atom_site_fract_z
_atom_site_U_iso_or_equiv
_atom_site_adp_type
_atom_site_occupancy
_atom_site_site_symmetry_order
_atom_site_calc_flag
_atom_site_refinement_flags_posn
_atom_site_refinement_flags_adp
_atom_site_refinement_flags_occupancy
_atom_site_disorder_assembly
_atom_site_disorder_group
Fe1 Fe 0.10218(4) 0.64479(2) 0.73943(2) 0.01361(7) Uani 1 1 d . . . . .
Br1 Br 0.23732(2) 0.74335(2) 0.80650(2) 0.01699(6) Uani 1 1 d . . . . .
C1 C -0.1277(4) 0.70244(16) 0.94840(13) 0.0321(7) Uani 1 1 d . . . . .
H1A H -0.053454 0.678571 0.921858 0.048 Uiso 1 1 calc R U . . .
H1B H -0.225210 0.677269 0.942178 0.048 Uiso 1 1 calc R U . . .
H1C H -0.096438 0.695135 0.989800 0.048 Uiso 1 1 calc R U . . .
C2 C 0.0140(3) 0.82882(15) 0.93900(12) 0.0245(6) Uani 1 1 d . . . . .
H2A H 0.083466 0.801982 0.912035 0.037 Uiso 1 1 calc R U . . .
H2B H 0.051321 0.824871 0.979873 0.037 Uiso 1 1 calc R U . . .
H2C H 0.006168 0.884349 0.927707 0.037 Uiso 1 1 calc R U . . .
C3 C -0.2461(4) 0.82937(17) 0.97964(11) 0.0340(6) Uani 1 1 d . . . . .
H3A H -0.209535 0.819941 1.020110 0.051 Uiso 1 1 calc R U . . .
H3B H -0.346734 0.807092 0.975360 0.051 Uiso 1 1 calc R U . . .
H3C H -0.249666 0.886112 0.972066 0.051 Uiso 1 1 calc R U . . .
C4 C -0.1402(3) 0.79025(14) 0.93491(11) 0.0199(5) Uani 1 1 d . . . . .
C5 C -0.2111(3) 0.80221(14) 0.87366(10) 0.0187(5) Uani 1 1 d . . . . .
H5A H -0.316354 0.784038 0.875105 0.022 Uiso 1 1 calc R U . . .
H5B H -0.212093 0.859162 0.864484 0.022 Uiso 1 1 calc R U . . .
C6 C -0.2028(2) 0.74315(13) 0.77398(9) 0.0151(4) Uani 1 1 d . . . . .
C7 C -0.3511(3) 0.76785(14) 0.76276(10) 0.0188(5) Uani 1 1 d . . . . .
H7 H -0.399619 0.802870 0.789459 0.023 Uiso 1 1 calc R U . . .
C8 C -0.4244(3) 0.74135(15) 0.71361(10) 0.0200(5) Uani 1 1 d . . . . .
H8 H -0.525398 0.756256 0.706529 0.024 Uiso 1 1 calc R U . . .
C9 C -0.3503(3) 0.69232(15) 0.67389(11) 0.0190(5) Uani 1 1 d . . . . .
H9 H -0.400523 0.671895 0.640001 0.023 Uiso 1 1 calc R U . . .
C10 C -0.2029(3) 0.67398(13) 0.68460(10) 0.0165(5) Uani 1 1 d . . . . .
C11 C -0.1168(3) 0.62397(14) 0.64136(10) 0.0196(5) Uani 1 1 d . . . . .
H11A H -0.187256 0.592434 0.617124 0.024 Uiso 1 1 calc R U . . .
H11B H -0.058376 0.658046 0.614218 0.024 Uiso 1 1 calc R U . . .
C12 C -0.0986(3) 0.51039(14) 0.70615(10) 0.0201(5) Uani 1 1 d . . . . .
H12A H -0.120211 0.466083 0.678895 0.024 Uiso 1 1 calc R U . . .
H12B H -0.195438 0.532254 0.719832 0.024 Uiso 1 1 calc R U . . .
C13 C -0.0121(3) 0.48034(13) 0.75897(11) 0.0190(5) Uani 1 1 d . . . . .
C14 C -0.0345(3) 0.40459(15) 0.77898(12) 0.0249(6) Uani 1 1 d . . . . .
H14 H -0.102029 0.370146 0.759311 0.030 Uiso 1 1 calc R U . . .
C15 C 0.0450(3) 0.38018(15) 0.82887(12) 0.0265(6) Uani 1 1 d . . . . .
H15 H 0.028690 0.329129 0.844780 0.032 Uiso 1 1 calc R U . . .
C16 C 0.1463(3) 0.42919(15) 0.85504(12) 0.0256(6) Uani 1 1 d . . . . .
H16 H 0.201702 0.412390 0.888805 0.031 Uiso 1 1 calc R U . . .
C17 C 0.1679(3) 0.50539(14) 0.83127(11) 0.0202(5) Uani 1 1 d . . . . .
C18 C 0.3872(3) 0.53837(14) 0.89597(10) 0.0212(5) Uani 1 1 d . . . . .
H18A H 0.352600 0.494294 0.921260 0.025 Uiso 1 1 calc R U . . .
H18B H 0.400302 0.584828 0.921995 0.025 Uiso 1 1 calc R U . . .
C19 C 0.5399(3) 0.51655(14) 0.86942(11) 0.0214(5) Uani 1 1 d . . . . .
C20 C 0.5319(3) 0.44042(16) 0.83297(13) 0.0297(6) Uani 1 1 d . . . . .
H20A H 0.500089 0.397005 0.858693 0.044 Uiso 1 1 calc R U . . .
H20B H 0.630968 0.428698 0.816384 0.044 Uiso 1 1 calc R U . . .
H20C H 0.459718 0.446917 0.800523 0.044 Uiso 1 1 calc R U . . .
C21 C 0.6463(3) 0.50421(16) 0.92219(13) 0.0293(6) Uani 1 1 d . . . . .
H21A H 0.648777 0.551970 0.946572 0.044 Uiso 1 1 calc R U . . .
H21B H 0.747214 0.492807 0.907373 0.044 Uiso 1 1 calc R U . . .
H21C H 0.610870 0.459960 0.946325 0.044 Uiso 1 1 calc R U . . .
C22 C 0.5966(4) 0.58351(16) 0.83048(12) 0.0329(6) Uani 1 1 d . . . . .
H22A H 0.534900 0.587030 0.794530 0.049 Uiso 1 1 calc R U . . .
H22B H 0.700929 0.573472 0.819305 0.049 Uiso 1 1 calc R U . . .
H22C H 0.590375 0.633116 0.852541 0.049 Uiso 1 1 calc R U . . .
C23 C 0.1048(3) 0.53770(14) 0.63700(10) 0.0178(5) Uani 1 1 d . . . . .
H23A H 0.064277 0.524653 0.597225 0.021 Uiso 1 1 calc R U . . .
H23B H 0.140633 0.488323 0.655504 0.021 Uiso 1 1 calc R U . . .
C24 C 0.2389(3) 0.59564(12) 0.62993(9) 0.0163(4) Uani 1 1 d . . . . .
C25 C 0.2074(3) 0.65753(14) 0.58164(10) 0.0183(5) Uani 1 1 d . . . . .
C26 C 0.2315(3) 0.73678(14) 0.59402(10) 0.0228(5) Uani 1 1 d . . . . .
H26 H 0.271744 0.751573 0.631490 0.027 Uiso 1 1 calc R U . . .
C27 C 0.1976(3) 0.79446(17) 0.55252(13) 0.0328(7) Uani 1 1 d . . . . .
H27 H 0.214493 0.848228 0.561880 0.039 Uiso 1 1 calc R U . . .
C28 C 0.1395(4) 0.77423(18) 0.49764(12) 0.0363(7) Uani 1 1 d . . . . .
H28 H 0.116498 0.813858 0.469293 0.044 Uiso 1 1 calc R U . . .
C29 C 0.1154(4) 0.69654(17) 0.48445(11) 0.0326(7) Uani 1 1 d . . . . .
H29 H 0.075111 0.682323 0.446848 0.039 Uiso 1 1 calc R U . . .
C30 C 0.1493(3) 0.63865(16) 0.52563(10) 0.0243(6) Uani 1 1 d . . . . .
H30 H 0.132864 0.585041 0.515650 0.029 Uiso 1 1 calc R U . . .
C31 C 0.3754(3) 0.54389(14) 0.61374(11) 0.0180(5) Uani 1 1 d . . . . .
C32 C 0.4380(3) 0.53826(16) 0.55750(12) 0.0245(6) Uani 1 1 d . . . . .
H32 H 0.400683 0.570130 0.526135 0.029 Uiso 1 1 calc R U . . .
C33 C 0.5559(3) 0.48593(18) 0.54661(13) 0.0326(7) Uani 1 1 d . . . . .
H33 H 0.598054 0.482686 0.507889 0.039 Uiso 1 1 calc R U . . .
C34 C 0.6114(3) 0.43915(16) 0.59139(13) 0.0316(7) Uani 1 1 d . . . . .
H34 H 0.690113 0.402980 0.583572 0.038 Uiso 1 1 calc R U . . .
C35 C 0.5514(3) 0.44533(15) 0.64809(13) 0.0269(6) Uani 1 1 d . . . . .
H35 H 0.589979 0.413906 0.679480 0.032 Uiso 1 1 calc R U . . .
C36 C 0.4355(3) 0.49714(14) 0.65891(12) 0.0220(5) Uani 1 1 d . . . . .
H36 H 0.395667 0.501088 0.697967 0.026 Uiso 1 1 calc R U . . .
N1 N -0.1343(2) 0.76099(13) 0.82588(8) 0.0186(4) Uani 1 1 d D . . . .
H1N H -0.048(3) 0.7552(17) 0.8277(11) 0.022 Uiso 1 1 d D U . . .
N2 N -0.1275(2) 0.69732(11) 0.73448(8) 0.0154(4) Uani 1 1 d . . . . .
N3 N -0.0153(2) 0.57149(11) 0.67384(9) 0.0170(4) Uani 1 1 d . . . . .
N4 N 0.0847(2) 0.53136(11) 0.78466(9) 0.0172(4) Uani 1 1 d . . . . .
N5 N 0.2712(3) 0.55584(12) 0.85269(10) 0.0255(5) Uani 1 1 d D . . . .
H5N H 0.274(4) 0.6006(15) 0.8359(12) 0.031 Uiso 1 1 d D U . . .
O1 O 0.26471(18) 0.63174(9) 0.68457(6) 0.0166(3) Uani 1 1 d . . . . .

loop_
_atom_site_aniso_label
_atom_site_aniso_U_11
_atom_site_aniso_U_22
_atom_site_aniso_U_33
_atom_site_aniso_U_23
_atom_site_aniso_U_13
_atom_site_aniso_U_12
Fe1 0.01091(16) 0.01399(15) 0.01593(14) -0.00218(13) 0.00016(13) 0.00029(13)
Br1 0.01220(11) 0.01604(10) 0.02272(10) -0.00442(9) -0.00198(9) 0.00005(9)
C1 0.0396(18) 0.0247(14) 0.0319(14) 0.0061(11) -0.0100(13) -0.0074(13)
C2 0.0205(14) 0.0256(13) 0.0274(13) -0.0030(11) -0.0026(11) -0.0045(11)
C3 0.0288(16) 0.0478(16) 0.0253(12) -0.0120(12) 0.0045(13) -0.0043(15)
C4 0.0188(14) 0.0214(12) 0.0196(11) -0.0021(10) -0.0013(10) -0.0036(10)
C5 0.0154(13) 0.0197(11) 0.0212(11) -0.0045(9) 0.0009(9) 0.0025(9)
C6 0.0130(10) 0.0139(10) 0.0185(10) 0.0033(9) 0.0013(8) -0.0017(9)
C7 0.0168(12) 0.0207(12) 0.0189(10) 0.0024(10) 0.0010(9) 0.0034(9)
C8 0.0124(11) 0.0253(12) 0.0224(10) 0.0058(10) -0.0009(9) 0.0031(10)
C9 0.0133(12) 0.0252(12) 0.0187(11) 0.0027(10) -0.0020(9) -0.0022(10)
C10 0.0150(11) 0.0169(10) 0.0176(11) -0.0003(9) -0.0009(9) -0.0016(9)
C11 0.0145(12) 0.0248(12) 0.0196(11) -0.0028(10) -0.0032(10) -0.0008(10)
C12 0.0147(12) 0.0201(11) 0.0255(12) -0.0057(10) 0.0010(10) -0.0043(10)
C13 0.0130(12) 0.0188(11) 0.0251(12) -0.0051(10) 0.0045(10) -0.0008(9)
C14 0.0206(14) 0.0190(12) 0.0350(14) -0.0045(11) 0.0043(11) -0.0045(10)
C15 0.0264(14) 0.0159(12) 0.0373(14) 0.0053(11) 0.0078(12) -0.0004(10)
C16 0.0283(15) 0.0220(13) 0.0266(13) 0.0071(11) 0.0000(11) 0.0012(11)
C17 0.0200(13) 0.0171(11) 0.0234(12) -0.0007(10) 0.0013(10) 0.0017(10)
C18 0.0252(14) 0.0196(12) 0.0187(11) 0.0018(10) -0.0060(11) 0.0011(11)
C19 0.0244(14) 0.0183(12) 0.0215(12) 0.0012(10) -0.0012(10) -0.0023(10)
C20 0.0329(16) 0.0248(14) 0.0312(14) -0.0044(12) 0.0033(12) -0.0007(12)
C21 0.0259(15) 0.0243(14) 0.0377(15) 0.0036(12) -0.0085(12) 0.0001(11)
C22 0.0387(17) 0.0270(14) 0.0330(14) 0.0072(12) 0.0007(14) -0.0091(13)
C23 0.0142(12) 0.0190(11) 0.0202(11) -0.0061(9) 0.0006(10) -0.0012(10)
C24 0.0140(12) 0.0179(10) 0.0170(10) -0.0051(8) 0.0003(10) -0.0006(10)
C25 0.0139(12) 0.0215(12) 0.0196(11) -0.0033(10) 0.0014(9) 0.0019(9)
C26 0.0223(13) 0.0209(11) 0.0251(11) -0.0035(9) 0.0007(10) -0.0005(11)
C27 0.0388(18) 0.0238(14) 0.0360(15) 0.0026(12) 0.0025(13) 0.0024(12)
C28 0.0457(19) 0.0365(17) 0.0269(14) 0.0094(12) 0.0017(13) 0.0126(14)
C29 0.0383(18) 0.0414(17) 0.0182(12) -0.0033(12) -0.0038(13) 0.0093(15)
C30 0.0246(14) 0.0272(13) 0.0212(11) -0.0061(11) -0.0002(10) 0.0035(11)
C31 0.0139(12) 0.0154(11) 0.0246(12) -0.0051(10) 0.0011(10) -0.0032(10)
C32 0.0209(14) 0.0275(13) 0.0250(12) -0.0039(11) 0.0024(10) 0.0006(11)
C33 0.0248(16) 0.0395(16) 0.0337(15) -0.0119(13) 0.0081(12) 0.0039(13)
C34 0.0148(13) 0.0287(14) 0.0512(17) -0.0146(13) -0.0003(13) 0.0039(11)
C35 0.0153(13) 0.0217(12) 0.0435(16) 0.0003(12) -0.0034(12) -0.0014(10)
C36 0.0177(13) 0.0206(12) 0.0276(13) -0.0001(10) -0.0001(10) -0.0023(10)
N1 0.0099(9) 0.0251(11) 0.0208(9) -0.0049(8) -0.0013(7) 0.0034(9)
N2 0.0108(10) 0.0164(9) 0.0190(9) 0.0008(8) -0.0011(8) 0.0005(8)
N3 0.0118(10) 0.0184(10) 0.0209(10) -0.0031(8) 0.0003(8) 0.0011(8)
N4 0.0149(10) 0.0154(9) 0.0213(9) -0.0020(8) 0.0021(8) -0.0007(8)
N5 0.0294(13) 0.0169(9) 0.0303(11) 0.0061(9) -0.0109(10) -0.0018(10)
O1 0.0135(8) 0.0209(7) 0.0154(7) -0.0057(6) 0.0011(7) -0.0017(7)

loop_
_atom_type_symbol
_atom_type_description
_atom_type_scat_dispersion_real
_atom_type_scat_dispersion_imag
_atom_type_scat_source
C C 0.0033 0.0016 'International Tables Vol C Tables 4.2.6.8 and 6.1.1.4'
H H 0.0000 0.0000 'International Tables Vol C Tables 4.2.6.8 and 6.1.1.4'
N N 0.0061 0.0033 'International Tables Vol C Tables 4.2.6.8 and 6.1.1.4'
O O 0.0106 0.0060 'International Tables Vol C Tables 4.2.6.8 and 6.1.1.4'
Fe Fe 0.3463 0.8444 'International Tables Vol C Tables 4.2.6.8 and 6.1.1.4'
Br Br -0.2901 2.4595 'International Tables Vol C Tables 4.2.6.8 and 6.1.1.4'

loop_
_geom_angle_atom_site_label_1
_geom_angle_atom_site_label_2
_geom_angle_atom_site_label_3
_geom_angle
_geom_angle_site_symmetry_1
_geom_angle_site_symmetry_3
_geom_angle_publ_flag
O1 Fe1 N4 104.56(7) . . ?
O1 Fe1 N3 82.18(7) . . ?
N4 Fe1 N3 77.17(7) . . ?
O1 Fe1 N2 135.01(7) . . ?
N4 Fe1 N2 108.02(7) . . ?
N3 Fe1 N2 75.85(7) . . ?
O1 Fe1 Br1 95.64(5) . . ?
N4 Fe1 Br1 109.72(5) . . ?
N3 Fe1 Br1 173.12(5) . . ?
N2 Fe1 Br1 101.54(5) . . ?
C4 C1 H1A 109.5 . . ?
C4 C1 H1B 109.5 . . ?
H1A C1 H1B 109.5 . . ?
C4 C1 H1C 109.5 . . ?
H1A C1 H1C 109.5 . . ?
H1B C1 H1C 109.5 . . ?
C4 C2 H2A 109.5 . . ?
C4 C2 H2B 109.5 . . ?
H2A C2 H2B 109.5 . . ?
C4 C2 H2C 109.5 . . ?
H2A C2 H2C 109.5 . . ?
H2B C2 H2C 109.5 . . ?
C4 C3 H3A 109.5 . . ?
C4 C3 H3B 109.5 . . ?
H3A C3 H3B 109.5 . . ?
C4 C3 H3C 109.5 . . ?
H3A C3 H3C 109.5 . . ?
H3B C3 H3C 109.5 . . ?
C1 C4 C2 110.0(2) . . ?
C1 C4 C5 109.8(2) . . ?
C2 C4 C5 111.7(2) . . ?
C1 C4 C3 109.8(2) . . ?
C2 C4 C3 109.3(2) . . ?
C5 C4 C3 106.2(2) . . ?
N1 C5 C4 114.0(2) . . ?
N1 C5 H5A 108.8 . . ?
C4 C5 H5A 108.8 . . ?
N1 C5 H5B 108.8 . . ?
C4 C5 H5B 108.8 . . ?
H5A C5 H5B 107.7 . . ?
N1 C6 N2 118.0(2) . . ?
N1 C6 C7 120.8(2) . . ?
N2 C6 C7 121.2(2) . . ?
C8 C7 C6 119.8(2) . . ?
C8 C7 H7 120.1 . . ?
C6 C7 H7 120.1 . . ?
C7 C8 C9 119.4(2) . . ?
C7 C8 H8 120.3 . . ?
C9 C8 H8 120.3 . . ?
C10 C9 C8 118.7(2) . . ?
C10 C9 H9 120.7 . . ?
C8 C9 H9 120.7 . . ?
N2 C10 C9 123.4(2) . . ?
N2 C10 C11 116.3(2) . . ?
C9 C10 C11 120.3(2) . . ?
N3 C11 C10 109.74(18) . . ?
N3 C11 H11A 109.7 . . ?
C10 C11 H11A 109.7 . . ?
N3 C11 H11B 109.7 . . ?
C10 C11 H11B 109.7 . . ?
H11A C11 H11B 108.2 . . ?
N3 C12 C13 111.71(19) . . ?
N3 C12 H12A 109.3 . . ?
C13 C12 H12A 109.3 . . ?
N3 C12 H12B 109.3 . . ?
C13 C12 H12B 109.3 . . ?
H12A C12 H12B 107.9 . . ?
N4 C13 C14 123.5(2) . . ?
N4 C13 C12 116.5(2) . . ?
C14 C13 C12 120.0(2) . . ?
C13 C14 C15 117.9(2) . . ?
C13 C14 H14 121.0 . . ?
C15 C14 H14 121.0 . . ?
C16 C15 C14 120.3(2) . . ?
C16 C15 H15 119.9 . . ?
C14 C15 H15 119.9 . . ?
C15 C16 C17 119.1(2) . . ?
C15 C16 H16 120.4 . . ?
C17 C16 H16 120.4 . . ?
N5 C17 N4 116.3(2) . . ?
N5 C17 C16 122.7(2) . . ?
N4 C17 C16 121.0(2) . . ?
N5 C18 C19 115.0(2) . . ?
N5 C18 H18A 108.5 . . ?
C19 C18 H18A 108.5 . . ?
N5 C18 H18B 108.5 . . ?
C19 C18 H18B 108.5 . . ?
H18A C18 H18B 107.5 . . ?
C22 C19 C20 109.8(2) . . ?
C22 C19 C18 109.8(2) . . ?
C20 C19 C18 111.8(2) . . ?
C22 C19 C21 109.9(2) . . ?
C20 C19 C21 109.1(2) . . ?
C18 C19 C21 106.4(2) . . ?
C19 C20 H20A 109.5 . . ?
C19 C20 H20B 109.5 . . ?
H20A C20 H20B 109.5 . . ?
C19 C20 H20C 109.5 . . ?
H20A C20 H20C 109.5 . . ?
H20B C20 H20C 109.5 . . ?
C19 C21 H21A 109.5 . . ?
C19 C21 H21B 109.5 . . ?
H21A C21 H21B 109.5 . . ?
C19 C21 H21C 109.5 . . ?
H21A C21 H21C 109.5 . . ?
H21B C21 H21C 109.5 . . ?
C19 C22 H22A 109.5 . . ?
C19 C22 H22B 109.5 . . ?
H22A C22 H22B 109.5 . . ?
C19 C22 H22C 109.5 . . ?
H22A C22 H22C 109.5 . . ?
H22B C22 H22C 109.5 . . ?
N3 C23 C24 111.75(18) . . ?
N3 C23 H23A 109.3 . . ?
C24 C23 H23A 109.3 . . ?
N3 C23 H23B 109.3 . . ?
C24 C23 H23B 109.3 . . ?
H23A C23 H23B 107.9 . . ?
O1 C24 C25 110.61(17) . . ?
O1 C24 C31 109.17(19) . . ?
C25 C24 C31 111.55(19) . . ?
O1 C24 C23 108.38(18) . . ?
C25 C24 C23 111.3(2) . . ?
C31 C24 C23 105.67(17) . . ?
C26 C25 C30 117.3(2) . . ?
C26 C25 C24 119.5(2) . . ?
C30 C25 C24 123.1(2) . . ?
C27 C26 C25 121.0(2) . . ?
C27 C26 H26 119.5 . . ?
C25 C26 H26 119.5 . . ?
C28 C27 C26 120.4(3) . . ?
C28 C27 H27 119.8 . . ?
C26 C27 H27 119.8 . . ?
C29 C28 C27 119.5(2) . . ?
C29 C28 H28 120.3 . . ?
C27 C28 H28 120.3 . . ?
C28 C29 C30 120.4(3) . . ?
C28 C29 H29 119.8 . . ?
C30 C29 H29 119.8 . . ?
C29 C30 C25 121.3(3) . . ?
C29 C30 H30 119.3 . . ?
C25 C30 H30 119.3 . . ?
C32 C31 C36 118.0(2) . . ?
C32 C31 C24 124.9(2) . . ?
C36 C31 C24 117.1(2) . . ?
C31 C32 C33 120.5(3) . . ?
C31 C32 H32 119.8 . . ?
C33 C32 H32 119.8 . . ?
C34 C33 C32 120.7(3) . . ?
C34 C33 H33 119.7 . . ?
C32 C33 H33 119.7 . . ?
C33 C34 C35 119.3(3) . . ?
C33 C34 H34 120.3 . . ?
C35 C34 H34 120.3 . . ?
C36 C35 C34 120.0(3) . . ?
C36 C35 H35 120.0 . . ?
C34 C35 H35 120.0 . . ?
C35 C36 C31 121.5(2) . . ?
C35 C36 H36 119.2 . . ?
C31 C36 H36 119.2 . . ?
C6 N1 C5 122.2(2) . . ?
C6 N1 H1N 118(2) . . ?
C5 N1 H1N 119(2) . . ?
C6 N2 C10 117.32(19) . . ?
C6 N2 Fe1 130.46(15) . . ?
C10 N2 Fe1 112.09(15) . . ?
C11 N3 C12 111.31(19) . . ?
C11 N3 C23 114.03(18) . . ?
C12 N3 C23 111.78(19) . . ?
C11 N3 Fe1 106.52(14) . . ?
C12 N3 Fe1 108.10(14) . . ?
C23 N3 Fe1 104.56(14) . . ?
C13 N4 C17 118.0(2) . . ?
C13 N4 Fe1 114.36(16) . . ?
C17 N4 Fe1 127.34(16) . . ?
C17 N5 C18 126.7(2) . . ?
C17 N5 H5N 115(2) . . ?
C18 N5 H5N 118(2) . . ?
C24 O1 Fe1 119.58(15) . . ?

loop_
_geom_bond_atom_site_label_1
_geom_bond_atom_site_label_2
_geom_bond_distance
_geom_bond_site_symmetry_2
_geom_bond_publ_flag
Fe1 O1 1.9175(16) . ?
Fe1 N4 2.186(2) . ?
Fe1 N3 2.197(2) . ?
Fe1 N2 2.2392(19) . ?
Fe1 Br1 2.5570(4) . ?
C1 C4 1.527(3) . ?
C1 H1A 0.9800 . ?
C1 H1B 0.9800 . ?
C1 H1C 0.9800 . ?
C2 C4 1.528(4) . ?
C2 H2A 0.9800 . ?
C2 H2B 0.9800 . ?
C2 H2C 0.9800 . ?
C3 C4 1.532(4) . ?
C3 H3A 0.9800 . ?
C3 H3B 0.9800 . ?
C3 H3C 0.9800 . ?
C4 C5 1.529(3) . ?
C5 N1 1.454(3) . ?
C5 H5A 0.9900 . ?
C5 H5B 0.9900 . ?
C6 N1 1.352(3) . ?
C6 N2 1.359(3) . ?
C6 C7 1.412(3) . ?
C7 C8 1.361(3) . ?
C7 H7 0.9500 . ?
C8 C9 1.390(3) . ?
C8 H8 0.9500 . ?
C9 C10 1.374(3) . ?
C9 H9 0.9500 . ?
C10 N2 1.367(3) . ?
C10 C11 1.503(3) . ?
C11 N3 1.467(3) . ?
C11 H11A 0.9900 . ?
C11 H11B 0.9900 . ?
C12 N3 1.470(3) . ?
C12 C13 1.506(3) . ?
C12 H12A 0.9900 . ?
C12 H12B 0.9900 . ?
C13 N4 1.354(3) . ?
C13 C14 1.379(3) . ?
C14 C15 1.391(4) . ?
C14 H14 0.9500 . ?
C15 C16 1.363(4) . ?
C15 H15 0.9500 . ?
C16 C17 1.414(3) . ?
C16 H16 0.9500 . ?
C17 N5 1.348(3) . ?
C17 N4 1.359(3) . ?
C18 N5 1.452(3) . ?
C18 C19 1.534(4) . ?
C18 H18A 0.9900 . ?
C18 H18B 0.9900 . ?
C19 C22 1.523(4) . ?
C19 C20 1.534(4) . ?
C19 C21 1.535(4) . ?
C20 H20A 0.9800 . ?
C20 H20B 0.9800 . ?
C20 H20C 0.9800 . ?
C21 H21A 0.9800 . ?
C21 H21B 0.9800 . ?
C21 H21C 0.9800 . ?
C22 H22A 0.9800 . ?
C22 H22B 0.9800 . ?
C22 H22C 0.9800 . ?
C23 N3 1.472(3) . ?
C23 C24 1.559(3) . ?
C23 H23A 0.9900 . ?
C23 H23B 0.9900 . ?
C24 O1 1.393(2) . ?
C24 C25 1.538(3) . ?
C24 C31 1.546(3) . ?
C25 C26 1.392(3) . ?
C25 C30 1.399(3) . ?
C26 C27 1.387(4) . ?
C26 H26 0.9500 . ?
C27 C28 1.382(4) . ?
C27 H27 0.9500 . ?
C28 C29 1.371(4) . ?
C28 H28 0.9500 . ?
C29 C30 1.385(4) . ?
C29 H29 0.9500 . ?
C30 H30 0.9500 . ?
C31 C32 1.386(3) . ?
C31 C36 1.397(4) . ?
C32 C33 1.400(4) . ?
C32 H32 0.9500 . ?
C33 C34 1.376(4) . ?
C33 H33 0.9500 . ?
C34 C35 1.387(4) . ?
C34 H34 0.9500 . ?
C35 C36 1.380(4) . ?
C35 H35 0.9500 . ?
C36 H36 0.9500 . ?
N1 H1N 0.78(2) . ?
N5 H5N 0.85(2) . ?

loop_
_geom_hbond_atom_site_label_D
_geom_hbond_atom_site_label_H
_geom_hbond_atom_site_label_A
_geom_hbond_distance_DH
_geom_hbond_distance_HA
_geom_hbond_distance_DA
_geom_hbond_angle_DHA
_geom_hbond_site_symmetry_A
_geom_hbond_publ_flag
N1 H1N Br1 0.78(2) 2.60(2) 3.360(2) 166(3) . yes
N5 H5N Br1 0.85(2) 2.54(2) 3.366(2) 166(3) . yes

loop_
_geom_torsion_atom_site_label_1
_geom_torsion_atom_site_label_2
_geom_torsion_atom_site_label_3
_geom_torsion_atom_site_label_4
_geom_torsion
_geom_torsion_site_symmetry_1
_geom_torsion_site_symmetry_2
_geom_torsion_site_symmetry_3
_geom_torsion_site_symmetry_4
_geom_torsion_publ_flag
C1 C4 C5 N1 -54.7(3) . . . . ?
C2 C4 C5 N1 67.6(3) . . . . ?
C3 C4 C5 N1 -173.4(2) . . . . ?
N1 C6 C7 C8 -172.0(2) . . . . ?
N2 C6 C7 C8 4.4(3) . . . . ?
C6 C7 C8 C9 -2.2(4) . . . . ?
C7 C8 C9 C10 -2.0(4) . . . . ?
C8 C9 C10 N2 4.4(4) . . . . ?
C8 C9 C10 C11 -177.4(2) . . . . ?
N2 C10 C11 N3 35.6(3) . . . . ?
C9 C10 C11 N3 -142.8(2) . . . . ?
N3 C12 C13 N4 28.6(3) . . . . ?
N3 C12 C13 C14 -151.9(2) . . . . ?
N4 C13 C14 C15 1.2(4) . . . . ?
C12 C13 C14 C15 -178.3(2) . . . . ?
C13 C14 C15 C16 -2.8(4) . . . . ?
C14 C15 C16 C17 0.8(4) . . . . ?
C15 C16 C17 N5 -176.6(3) . . . . ?
C15 C16 C17 N4 3.0(4) . . . . ?
N5 C18 C19 C22 58.6(3) . . . . ?
N5 C18 C19 C20 -63.5(3) . . . . ?
N5 C18 C19 C21 177.5(2) . . . . ?
N3 C23 C24 O1 41.0(3) . . . . ?
N3 C23 C24 C25 -80.8(2) . . . . ?
N3 C23 C24 C31 157.90(18) . . . . ?
O1 C24 C25 C26 10.3(3) . . . . ?
C31 C24 C25 C26 -111.4(2) . . . . ?
C23 C24 C25 C26 130.9(2) . . . . ?
O1 C24 C25 C30 -167.1(2) . . . . ?
C31 C24 C25 C30 71.2(3) . . . . ?
C23 C24 C25 C30 -46.6(3) . . . . ?
C30 C25 C26 C27 0.6(4) . . . . ?
C24 C25 C26 C27 -177.0(2) . . . . ?
C25 C26 C27 C28 -0.3(4) . . . . ?
C26 C27 C28 C29 0.0(5) . . . . ?
C27 C28 C29 C30 -0.2(5) . . . . ?
C28 C29 C30 C25 0.6(5) . . . . ?
C26 C25 C30 C29 -0.8(4) . . . . ?
C24 C25 C30 C29 176.7(2) . . . . ?
O1 C24 C31 C32 -138.6(2) . . . . ?
C25 C24 C31 C32 -16.1(3) . . . . ?
C23 C24 C31 C32 105.0(3) . . . . ?
O1 C24 C31 C36 44.1(3) . . . . ?
C25 C24 C31 C36 166.7(2) . . . . ?
C23 C24 C31 C36 -72.2(3) . . . . ?
C36 C31 C32 C33 1.2(4) . . . . ?
C24 C31 C32 C33 -176.0(2) . . . . ?
C31 C32 C33 C34 0.1(4) . . . . ?
C32 C33 C34 C35 -1.3(4) . . . . ?
C33 C34 C35 C36 1.0(4) . . . . ?
C34 C35 C36 C31 0.4(4) . . . . ?
C32 C31 C36 C35 -1.5(4) . . . . ?
C24 C31 C36 C35 176.0(2) . . . . ?
N2 C6 N1 C5 -173.1(2) . . . . ?
C7 C6 N1 C5 3.4(3) . . . . ?
C4 C5 N1 C6 158.3(2) . . . . ?
N1 C6 N2 C10 174.3(2) . . . . ?
C7 C6 N2 C10 -2.2(3) . . . . ?
N1 C6 N2 Fe1 -1.1(3) . . . . ?
C7 C6 N2 Fe1 -177.59(16) . . . . ?
C9 C10 N2 C6 -2.2(3) . . . . ?
C11 C10 N2 C6 179.46(19) . . . . ?
C9 C10 N2 Fe1 173.98(18) . . . . ?
C11 C10 N2 Fe1 -4.3(2) . . . . ?
C10 C11 N3 C12 69.9(2) . . . . ?
C10 C11 N3 C23 -162.53(19) . . . . ?
C10 C11 N3 Fe1 -47.7(2) . . . . ?
C13 C12 N3 C11 -154.57(19) . . . . ?
C13 C12 N3 C23 76.6(2) . . . . ?
C13 C12 N3 Fe1 -37.9(2) . . . . ?
C24 C23 N3 C11 82.5(2) . . . . ?
C24 C23 N3 C12 -150.2(2) . . . . ?
C24 C23 N3 Fe1 -33.5(2) . . . . ?
C14 C13 N4 C17 2.5(3) . . . . ?
C12 C13 N4 C17 -178.0(2) . . . . ?
C14 C13 N4 Fe1 177.0(2) . . . . ?
C12 C13 N4 Fe1 -3.5(3) . . . . ?
N5 C17 N4 C13 175.0(2) . . . . ?
C16 C17 N4 C13 -4.5(3) . . . . ?
N5 C17 N4 Fe1 1.3(3) . . . . ?
C16 C17 N4 Fe1 -178.28(18) . . . . ?
N4 C17 N5 C18 -170.5(2) . . . . ?
C16 C17 N5 C18 9.0(4) . . . . ?
C19 C18 N5 C17 94.9(3) . . . . ?
C25 C24 O1 Fe1 94.41(19) . . . . ?
C31 C24 O1 Fe1 -142.49(15) . . . . ?
C23 C24 O1 Fe1 -27.9(2) . . . . ?
